data_7216771
loop_
_publ_author_name
'Singh, Namita'
'Anantharaman, Ganapathi'

_publ_section_title
;
 Structural diversity and luminescence properties of coordination polymers
 based on mixed ligands, 2,5-bis(imidazol-1-yl)thiophene (thim2) and
 aromatic multicarboxylates
;
_journal_issue 34
_journal_name_full CrystEngComm
_journal_page_first 7914
_journal_paper_doi 10.1039/C4CE00927D
_journal_volume 16
_journal_year 2014
_chemical_formula_moiety 'C19 H14 Co N4 O7 S'
_chemical_formula_sum 'C19 H14 Co N4 O7 S'
_chemical_formula_weight 501.33
_chemical_name_common 'coordination polymer'
_chemical_name_systematic
;
 ?
;
_space_group_IT_number 14
_symmetry_cell_setting monoclinic
_symmetry_space_group_name_Hall '-P 2yn'
_symmetry_space_group_name_H-M 'P 1 21/n 1'
_atom_sites_solution_hydrogens geom
_atom_sites_solution_primary direct
_atom_sites_solution_secondary difmap
_audit_creation_method SHELXL-97
_cell_angle_alpha 90.00
_cell_angle_beta 90.364(2)
_cell_angle_gamma 90.00
_cell_formula_units_Z 4
_cell_length_a 7.2476(6)
_cell_length_b 17.4087(15)
_cell_length_c 15.9969(14)
_cell_measurement_reflns_used 3793
_cell_measurement_temperature 273(2)
_cell_measurement_theta_max 27.60
_cell_measurement_theta_min 2.34
_cell_volume 2018.3(3)
_computing_cell_refinement 'Bruker SAINT'
_computing_data_collection 'Bruker APEX2'
_computing_data_reduction 'Bruker SAINT'
_computing_structure_refinement 'SHELXL-97 (Sheldrick, 2008)'
_computing_structure_solution 'SHELXS-97 (Sheldrick, 2008)'
_diffrn_ambient_temperature 273(2)
_diffrn_measured_fraction_theta_full 0.999
_diffrn_measured_fraction_theta_max 0.999
_diffrn_measurement_device_type 'Bruker APEX-II CCD'
_diffrn_measurement_method 'phi and omega scans'
_diffrn_radiation_monochromator graphite
_diffrn_radiation_source 'fine-focus sealed tube'
_diffrn_radiation_type MoK\a
_diffrn_radiation_wavelength 0.71073
_diffrn_reflns_av_R_equivalents 0.0539
_diffrn_reflns_av_sigmaI/netI 0.0576
_diffrn_reflns_limit_h_max 8
_diffrn_reflns_limit_h_min -8
_diffrn_reflns_limit_k_max 21
_diffrn_reflns_limit_k_min -21
_diffrn_reflns_limit_l_max 19
_diffrn_reflns_limit_l_min -18
_diffrn_reflns_number 14035
_diffrn_reflns_theta_full 25.99
_diffrn_reflns_theta_max 25.99
_diffrn_reflns_theta_min 2.34
_exptl_absorpt_coefficient_mu 1.006
_exptl_absorpt_correction_T_max 0.9421
_exptl_absorpt_correction_T_min 0.9149
_exptl_absorpt_correction_type empirical
_exptl_absorpt_process_details sadabs
_exptl_crystal_colour purple
_exptl_crystal_density_diffrn 1.643
_exptl_crystal_density_method 'not measured'
_exptl_crystal_description block
_exptl_crystal_F_000 1012
_exptl_crystal_size_max 0.09
_exptl_crystal_size_mid 0.08
_exptl_crystal_size_min 0.06
_refine_diff_density_max 1.631
_refine_diff_density_min -0.731
_refine_diff_density_rms 0.119
_refine_ls_extinction_method none
_refine_ls_goodness_of_fit_ref 1.032
_refine_ls_hydrogen_treatment constr
_refine_ls_matrix_type full
_refine_ls_number_parameters 290
_refine_ls_number_reflns 3959
_refine_ls_number_restraints 0
_refine_ls_restrained_S_all 1.032
_refine_ls_R_factor_all 0.1036
_refine_ls_R_factor_gt 0.0680
_refine_ls_shift/su_max 0.000
_refine_ls_shift/su_mean 0.000
_refine_ls_structure_factor_coef Fsqd
_refine_ls_weighting_details 'calc w=1/[\s^2^(Fo^2^)+(0.0870P)^2^+8.5894P] where P=(Fo^2^+2Fc^2^)/3'
_refine_ls_weighting_scheme calc
_refine_ls_wR_factor_gt 0.1669
_refine_ls_wR_factor_ref 0.1904
_reflns_number_gt 2750
_reflns_number_total 3959
_reflns_threshold_expression >2sigma(I)
_cod_data_source_file c4ce00927d2.cif
_cod_data_source_block 12maya_0m
_cod_depositor_comments
;
The following automatic conversions were performed:

'_symmetry_cell_setting' value 'Monoclinic' changed to 'monoclinic'
according to
/usr/data/users/saulius/crontab/automatic-downloads/rss-feeds/RSC/lib/dictionaries/cif_core.dic
dictionary named 'cif_core.dic' version 2.4.2 from 2011-04-26.

Automatic conversion script
Id: cif_fix_values 2281 2013-09-26 08:29:07Z andrius 

 Adding full bibliography for 7216769--7216775.cif.
;
_cod_original_sg_symbol_H-M P2(1)/n
_cod_database_code 7216771

loop_
_symmetry_equiv_pos_as_xyz
'x, y, z'
'-x+1/2, y+1/2, -z+1/2'
'-x, -y, -z'
'x-1/2, -y-1/2, z-1/2'

loop_
_atom_site_label
_atom_site_type_symbol
_atom_site_fract_x
_atom_site_fract_y
_atom_site_fract_z
_atom_site_U_iso_or_equiv
_atom_site_adp_type
_atom_site_occupancy
_atom_site_symmetry_multiplicity
_atom_site_calc_flag
_atom_site_refinement_flags
Co1 Co 0.14735(11) 0.18564(4) 0.71834(4) 0.0281(2) Uani 1 1 d .
S1 S 0.8020(2) 0.41172(9) 0.69288(9) 0.0373(4) Uani 1 1 d .
O1 O -0.0238(6) 0.1689(2) 0.6242(2) 0.0284(9) Uani 1 1 d .
O2 O -0.2360(6) 0.1125(3) 0.7038(2) 0.0398(10) Uani 1 1 d .
O3 O -0.7990(6) 0.0139(2) 0.5653(2) 0.0307(9) Uani 1 1 d .
H3 H -0.9072 0.0001 0.5665 0.046 Uiso 1 1 calc R
O4 O -0.8792(6) 0.0565(2) 0.4377(2) 0.0339(9) Uani 1 1 d .
O5 O -0.4736(7) 0.2414(2) 0.2964(2) 0.0423(11) Uani 1 1 d .
O6 O -0.1888(7) 0.2609(2) 0.3413(2) 0.0394(11) Uani 1 1 d .
O7W O 0.6849(9) 0.1725(4) 0.8827(3) 0.088(2) Uani 1 1 d .
N1 N 0.3342(7) 0.2475(2) 0.6508(3) 0.0263(10) Uani 1 1 d .
N2 N 0.5606(6) 0.3210(2) 0.6082(3) 0.0263(10) Uani 1 1 d .
N3 N 1.1271(7) 0.4865(3) 0.6782(4) 0.0442(14) Uani 1 1 d .
N4 N 1.2822(7) 0.5823(3) 0.7352(3) 0.0302(11) Uani 1 1 d .
C1 C 0.4947(8) 0.2777(3) 0.6713(3) 0.0282(12) Uani 1 1 d .
H1 H 0.5545 0.2701 0.7222 0.034 Uiso 1 1 calc R
C2 C 0.2956(8) 0.2719(3) 0.5707(3) 0.0268(12) Uani 1 1 d .
H2 H 0.1906 0.2591 0.5401 0.032 Uiso 1 1 calc R
C3 C 0.4326(7) 0.3170(3) 0.5437(3) 0.0293(12) Uani 1 1 d .
H3A H 0.4402 0.3409 0.4919 0.035 Uiso 1 1 calc R
C4 C 0.7263(8) 0.3617(3) 0.6063(4) 0.0293(13) Uani 1 1 d .
C5 C 0.8389(8) 0.3710(3) 0.5390(4) 0.0305(13) Uani 1 1 d .
H5 H 0.8165 0.3489 0.4870 0.037 Uiso 1 1 calc R
C6 C 0.9932(8) 0.4179(3) 0.5569(4) 0.0328(13) Uani 1 1 d .
H6 H 1.0855 0.4297 0.5189 0.039 Uiso 1 1 calc R
C7 C 0.9888(8) 0.4438(3) 0.6378(4) 0.0352(14) Uani 1 1 d .
C8 C 1.1249(8) 0.5589(3) 0.7021(3) 0.0282(12) Uani 1 1 d .
H8 H 1.0222 0.5905 0.6962 0.034 Uiso 1 1 calc R
C9 C 1.2848(11) 0.4532(5) 0.7150(5) 0.063(2) Uani 1 1 d .
H9 H 1.3167 0.4015 0.7168 0.075 Uiso 1 1 calc R
C10 C 1.3808(11) 0.5141(5) 0.7474(6) 0.066(2) Uani 1 1 d .
H10 H 1.4951 0.5107 0.7738 0.080 Uiso 1 1 calc R
C11 C -0.1795(8) 0.1381(3) 0.6361(3) 0.0261(12) Uani 1 1 d .
C12 C -0.3060(8) 0.1350(3) 0.5608(3) 0.0247(11) Uani 1 1 d .
C13 C -0.2625(8) 0.1751(3) 0.4884(3) 0.0267(12) Uani 1 1 d .
H13 H -0.1498 0.2004 0.4849 0.032 Uiso 1 1 calc R
C14 C -0.3841(9) 0.1779(3) 0.4213(3) 0.0306(13) Uani 1 1 d .
C15 C -0.5481(9) 0.1379(3) 0.4246(3) 0.0299(13) Uani 1 1 d .
H15 H -0.6295 0.1394 0.3794 0.036 Uiso 1 1 calc R
C16 C -0.5924(8) 0.0953(3) 0.4952(3) 0.0248(12) Uani 1 1 d .
C17 C -0.4732(8) 0.0950(3) 0.5646(3) 0.0265(12) Uani 1 1 d .
H17 H -0.5051 0.0684 0.6128 0.032 Uiso 1 1 calc R
C18 C -0.7697(8) 0.0536(3) 0.4973(3) 0.0270(12) Uani 1 1 d .
C19 C -0.3410(10) 0.2291(3) 0.3486(3) 0.0359(15) Uani 1 1 d .

loop_
_atom_site_aniso_label
_atom_site_aniso_U_11
_atom_site_aniso_U_22
_atom_site_aniso_U_33
_atom_site_aniso_U_23
_atom_site_aniso_U_13
_atom_site_aniso_U_12
Co1 0.0488(5) 0.0167(4) 0.0189(4) -0.0021(3) -0.0026(3) 0.0056(3)
S1 0.0382(9) 0.0401(9) 0.0333(8) -0.0156(6) -0.0159(6) 0.0129(7)
O1 0.041(2) 0.0231(19) 0.0211(19) 0.0000(15) 0.0014(16) -0.0013(17)
O2 0.035(2) 0.060(3) 0.024(2) 0.0140(19) -0.0009(17) 0.006(2)
O3 0.040(2) 0.026(2) 0.026(2) 0.0058(16) 0.0017(17) 0.0032(18)
O4 0.038(2) 0.035(2) 0.029(2) 0.0070(17) -0.0060(18) 0.0062(18)
O5 0.077(3) 0.031(2) 0.019(2) 0.0082(16) -0.007(2) -0.021(2)
O6 0.067(3) 0.027(2) 0.024(2) 0.0052(16) -0.0016(19) -0.015(2)
O7W 0.082(4) 0.137(6) 0.043(3) 0.026(3) -0.028(3) -0.053(4)
N1 0.045(3) 0.016(2) 0.018(2) -0.0059(17) -0.004(2) 0.008(2)
N2 0.035(3) 0.023(2) 0.021(2) -0.0033(18) -0.0069(19) 0.008(2)
N3 0.034(3) 0.031(3) 0.067(4) -0.024(3) -0.024(3) 0.013(2)
N4 0.039(3) 0.024(2) 0.028(3) -0.0085(19) -0.003(2) -0.001(2)
C1 0.046(3) 0.017(2) 0.021(3) -0.005(2) -0.008(2) 0.008(2)
C2 0.027(3) 0.031(3) 0.022(3) 0.000(2) -0.007(2) 0.011(2)
C3 0.028(3) 0.041(3) 0.019(3) 0.003(2) -0.005(2) 0.007(3)
C4 0.032(3) 0.021(3) 0.035(3) -0.004(2) -0.011(2) 0.010(2)
C5 0.042(3) 0.020(3) 0.030(3) -0.002(2) -0.009(3) 0.004(2)
C6 0.037(3) 0.017(3) 0.044(4) 0.000(2) -0.010(3) 0.003(2)
C7 0.034(3) 0.022(3) 0.049(4) -0.012(3) -0.022(3) 0.009(2)
C8 0.039(3) 0.018(3) 0.027(3) 0.001(2) -0.003(2) 0.005(2)
C9 0.056(5) 0.045(4) 0.087(6) -0.022(4) -0.016(4) 0.012(4)
C10 0.042(4) 0.052(5) 0.104(7) -0.037(5) -0.014(4) 0.009(4)
C11 0.038(3) 0.022(3) 0.018(3) 0.001(2) -0.001(2) 0.011(2)
C12 0.036(3) 0.015(2) 0.022(3) 0.000(2) 0.000(2) 0.009(2)
C13 0.046(3) 0.015(2) 0.019(3) -0.003(2) 0.004(2) -0.001(2)
C14 0.061(4) 0.015(2) 0.016(3) -0.002(2) 0.001(2) -0.003(3)
C15 0.059(4) 0.016(2) 0.014(3) -0.0020(19) -0.004(2) 0.001(3)
C16 0.039(3) 0.014(2) 0.022(3) -0.0011(19) 0.001(2) 0.005(2)
C17 0.040(3) 0.020(3) 0.019(3) 0.000(2) 0.003(2) 0.011(2)
C18 0.040(3) 0.020(3) 0.021(3) -0.001(2) 0.001(2) 0.011(2)
C19 0.071(5) 0.022(3) 0.014(3) -0.002(2) -0.002(3) -0.007(3)

loop_
_atom_type_symbol
_atom_type_description
_atom_type_scat_dispersion_real
_atom_type_scat_dispersion_imag
_atom_type_scat_source
C C 0.0033 0.0016 'International Tables Vol C Tables 4.2.6.8 and 6.1.1.4'
H H 0.0000 0.0000 'International Tables Vol C Tables 4.2.6.8 and 6.1.1.4'
N N 0.0061 0.0033 'International Tables Vol C Tables 4.2.6.8 and 6.1.1.4'
O O 0.0106 0.0060 'International Tables Vol C Tables 4.2.6.8 and 6.1.1.4'
S S 0.1246 0.1234 'International Tables Vol C Tables 4.2.6.8 and 6.1.1.4'
Co Co 0.3494 0.9721 'International Tables Vol C Tables 4.2.6.8 and 6.1.1.4'

loop_
_geom_angle_atom_site_label_1
_geom_angle_atom_site_label_2
_geom_angle_atom_site_label_3
_geom_angle
_geom_angle_site_symmetry_1
_geom_angle_site_symmetry_3
O1 Co1 O5 107.28(17) . 4_666
O1 Co1 N4 107.95(18) . 2_646
O5 Co1 N4 116.83(18) 4_666 2_646
O1 Co1 N1 95.17(17) . .
O5 Co1 N1 106.90(18) 4_666 .
N4 Co1 N1 119.95(19) 2_646 .
C7 S1 C4 90.0(3) . .
C11 O1 Co1 120.4(3) . .
C18 O3 H3 109.5 . .
C19 O5 Co1 100.6(4) . 4_565
C1 N1 C2 106.4(5) . .
C1 N1 Co1 131.8(4) . .
C2 N1 Co1 121.5(4) . .
C1 N2 C3 106.8(5) . .
C1 N2 C4 127.5(5) . .
C3 N2 C4 125.6(5) . .
C8 N3 C7 129.1(5) . .
C8 N3 C9 106.5(5) . .
C7 N3 C9 123.4(5) . .
C8 N4 C10 103.5(5) . .
C8 N4 Co1 129.9(4) . 2_656
C10 N4 Co1 125.4(4) . 2_656
N1 C1 N2 110.7(5) . .
N1 C1 H1 124.6 . .
N2 C1 H1 124.6 . .
C3 C2 N1 109.5(5) . .
C3 C2 H2 125.2 . .
N1 C2 H2 125.2 . .
C2 C3 N2 106.5(5) . .
C2 C3 H3A 126.7 . .
N2 C3 H3A 126.7 . .
C5 C4 N2 126.7(5) . .
C5 C4 S1 112.7(4) . .
N2 C4 S1 120.6(4) . .
C4 C5 C6 112.6(5) . .
C4 C5 H5 123.7 . .
C6 C5 H5 123.7 . .
C7 C6 C5 111.0(6) . .
C7 C6 H6 124.5 . .
C5 C6 H6 124.5 . .
C6 C7 N3 126.1(6) . .
C6 C7 S1 113.6(4) . .
N3 C7 S1 120.1(5) . .
N3 C8 N4 113.6(5) . .
N3 C8 H8 123.2 . .
N4 C8 H8 123.2 . .
C10 C9 N3 104.4(7) . .
C10 C9 H9 127.8 . .
N3 C9 H9 127.8 . .
C9 C10 N4 110.3(7) . .
C9 C10 H10 124.9 . .
N4 C10 H10 124.9 . .
O2 C11 O1 125.6(5) . .
O2 C11 C12 118.7(5) . .
O1 C11 C12 115.6(5) . .
C13 C12 C17 119.1(5) . .
C13 C12 C11 120.5(5) . .
C17 C12 C11 120.4(5) . .
C14 C13 C12 121.1(5) . .
C14 C13 H13 119.4 . .
C12 C13 H13 119.4 . .
C15 C14 C13 119.8(5) . .
C15 C14 C19 121.0(5) . .
C13 C14 C19 119.1(5) . .
C14 C15 C16 120.3(5) . .
C14 C15 H15 119.9 . .
C16 C15 H15 119.9 . .
C15 C16 C17 120.0(5) . .
C15 C16 C18 119.1(5) . .
C17 C16 C18 120.8(5) . .
C12 C17 C16 119.6(5) . .
C12 C17 H17 120.2 . .
C16 C17 H17 120.2 . .
O4 C18 O3 123.8(5) . .
O4 C18 C16 121.1(5) . .
O3 C18 C16 115.1(5) . .
O6 C19 O5 121.6(5) . .
O6 C19 C14 122.0(6) . .
O5 C19 C14 116.3(6) . .

loop_
_geom_bond_atom_site_label_1
_geom_bond_atom_site_label_2
_geom_bond_distance
_geom_bond_site_symmetry_2
Co1 O1 1.967(4) .
Co1 O5 1.989(4) 4_666
Co1 N4 2.011(4) 2_646
Co1 N1 2.044(5) .
S1 C7 1.714(7) .
S1 C4 1.723(6) .
O1 C11 1.265(7) .
O2 C11 1.242(6) .
O3 C18 1.308(6) .
O3 H3 0.8200 .
O4 C18 1.237(6) .
O5 C19 1.287(8) .
O5 Co1 1.988(4) 4_565
O6 C19 1.240(8) .
N1 C1 1.315(7) .
N1 C2 1.377(6) .
N2 C1 1.350(7) .
N2 C3 1.385(7) .
N2 C4 1.394(7) .
N3 C8 1.317(7) .
N3 C7 1.403(7) .
N3 C9 1.407(9) .
N4 C8 1.318(7) .
N4 C10 1.399(9) .
N4 Co1 2.011(4) 2_656
C1 H1 0.9300 .
C2 C3 1.339(8) .
C2 H2 0.9300 .
C3 H3A 0.9300 .
C4 C5 1.364(8) .
C5 C6 1.413(8) .
C5 H5 0.9300 .
C6 C7 1.371(8) .
C6 H6 0.9300 .
C8 H8 0.9300 .
C9 C10 1.368(10) .
C9 H9 0.9300 .
C10 H10 0.9300 .
C11 C12 1.510(7) .
C12 C13 1.391(7) .
C12 C17 1.399(8) .
C13 C14 1.386(8) .
C13 H13 0.9300 .
C14 C15 1.379(9) .
C14 C19 1.499(7) .
C15 C16 1.391(7) .
C15 H15 0.9300 .
C16 C17 1.402(8) .
C16 C18 1.477(8) .
C17 H17 0.9300 .

loop_
_geom_torsion_atom_site_label_1
_geom_torsion_atom_site_label_2
_geom_torsion_atom_site_label_3
_geom_torsion_atom_site_label_4
_geom_torsion
_geom_torsion_site_symmetry_1
O5 Co1 O1 C11 -63.2(4) 4_666
N4 Co1 O1 C11 63.5(4) 2_646
N1 Co1 O1 C11 -172.7(4) .
O1 Co1 N1 C1 -177.5(5) .
O5 Co1 N1 C1 72.7(5) 4_666
N4 Co1 N1 C1 -63.3(5) 2_646
O1 Co1 N1 C2 9.4(4) .
O5 Co1 N1 C2 -100.4(4) 4_666
N4 Co1 N1 C2 123.6(4) 2_646
C2 N1 C1 N2 0.6(6) .
Co1 N1 C1 N2 -173.3(3) .
C3 N2 C1 N1 -0.5(6) .
C4 N2 C1 N1 -179.7(5) .
C1 N1 C2 C3 -0.4(6) .
Co1 N1 C2 C3 174.2(4) .
N1 C2 C3 N2 0.1(6) .
C1 N2 C3 C2 0.2(6) .
C4 N2 C3 C2 179.4(5) .
C1 N2 C4 C5 143.1(6) .
C3 N2 C4 C5 -36.0(8) .
C1 N2 C4 S1 -40.9(7) .
C3 N2 C4 S1 140.0(5) .
C7 S1 C4 C5 -1.0(4) .
C7 S1 C4 N2 -177.5(4) .
N2 C4 C5 C6 177.7(5) .
S1 C4 C5 C6 1.5(6) .
C4 C5 C6 C7 -1.2(7) .
C5 C6 C7 N3 174.7(5) .
C5 C6 C7 S1 0.5(6) .
C8 N3 C7 C6 110.2(8) .
C9 N3 C7 C6 -82.5(9) .
C8 N3 C7 S1 -75.8(9) .
C9 N3 C7 S1 91.5(8) .
C4 S1 C7 C6 0.3(5) .
C4 S1 C7 N3 -174.4(5) .
C7 N3 C8 N4 -177.0(6) .
C9 N3 C8 N4 14.0(8) .
C10 N4 C8 N3 -11.8(8) .
Co1 N4 C8 N3 -179.7(4) 2_656
C8 N3 C9 C10 -9.7(9) .
C7 N3 C9 C10 -179.5(7) .
N3 C9 C10 N4 2.9(10) .
C8 N4 C10 C9 4.9(9) .
Co1 N4 C10 C9 173.5(6) 2_656
Co1 O1 C11 O2 -3.8(7) .
Co1 O1 C11 C12 174.4(3) .
O2 C11 C12 C13 168.3(5) .
O1 C11 C12 C13 -10.1(7) .
O2 C11 C12 C17 -8.4(7) .
O1 C11 C12 C17 173.2(5) .
C17 C12 C13 C14 2.0(8) .
C11 C12 C13 C14 -174.7(5) .
C12 C13 C14 C15 -2.7(8) .
C12 C13 C14 C19 173.0(5) .
C13 C14 C15 C16 0.5(8) .
C19 C14 C15 C16 -175.1(5) .
C14 C15 C16 C17 2.2(8) .
C14 C15 C16 C18 179.5(5) .
C13 C12 C17 C16 0.7(7) .
C11 C12 C17 C16 177.4(4) .
C15 C16 C17 C12 -2.8(7) .
C18 C16 C17 C12 180.0(5) .
C15 C16 C18 O4 -0.6(8) .
C17 C16 C18 O4 176.7(5) .
C15 C16 C18 O3 178.8(5) .
C17 C16 C18 O3 -3.9(7) .
Co1 O5 C19 O6 0.6(6) 4_565
Co1 O5 C19 C14 177.2(4) 4_565
C15 C14 C19 O6 -174.4(5) .
C13 C14 C19 O6 10.0(8) .
C15 C14 C19 O5 9.0(8) .
C13 C14 C19 O5 -166.6(5) .
